data_7127947
loop_
_publ_author_name
'Park, Seonghyeon'
'Kim, Dongwon'
'Kim, Doheon'
'Kim, Dongwook'
'Jung, Ok-Sang'

_publ_section_title
;
 A cyclic manipulation of cage isomers <i>via</i> anion exchange and
 thermal isomerism.
;
_journal_issue 23
_journal_name_full 'Chemical communications (Cambridge, England)'
_journal_page_first 2919
_journal_page_last 2922
_journal_paper_doi 10.1039/d0cc08303h
_journal_volume 57
_journal_year 2021
_chemical_formula_sum 'C144 H200 F36 N18 O10 P6 Pd4 S4 Si8'
_chemical_formula_weight 3991.59
_space_group_crystal_system monoclinic
_space_group_IT_number 14
_space_group_name_Hall '-P 2yn'
_space_group_name_H-M_alt 'P 1 21/n 1'
_atom_sites_solution_hydrogens geom
_audit_creation_method SHELXL-2018/3
_cell_angle_alpha 90
_cell_angle_beta 90.79(3)
_cell_angle_gamma 90
_cell_formula_units_Z 2
_cell_length_a 18.260(4)
_cell_length_b 18.337(4)
_cell_length_c 33.391(7)
_cell_measurement_reflns_used 230911
_cell_measurement_temperature 293(2)
_cell_measurement_theta_max 33.749
_cell_measurement_theta_min 0.401
_cell_volume 11179(4)
_computing_cell_refinement 'HKL3000sm (Otwinowski & Minor, 1997)'
_computing_data_collection 'PAL BL2D-SMDC Program (Shin et. al, 2016)'
_computing_data_reduction 'HKL3000sm (Otwinowski & Minor, 1997)'
_computing_structure_refinement SHELXL
_computing_structure_solution 'SHELXT 2018/2 (Sheldrick, 2018)'
_diffrn_ambient_temperature 293(2)
_diffrn_measured_fraction_theta_full 0.987
_diffrn_measured_fraction_theta_max 0.797
_diffrn_measurement_device_type 'Rayonix MX225HS CCD area detector'
_diffrn_measurement_method 'omega scan'
_diffrn_radiation_type synchrotron
_diffrn_radiation_wavelength 0.700
_diffrn_reflns_av_R_equivalents 0.1347
_diffrn_reflns_av_unetI/netI 0.1536
_diffrn_reflns_Laue_measured_fraction_full 0.987
_diffrn_reflns_Laue_measured_fraction_max 0.797
_diffrn_reflns_limit_h_max 25
_diffrn_reflns_limit_h_min -26
_diffrn_reflns_limit_k_max 27
_diffrn_reflns_limit_k_min -27
_diffrn_reflns_limit_l_max 50
_diffrn_reflns_limit_l_min -49
_diffrn_reflns_number 126323
_diffrn_reflns_point_group_measured_fraction_full 0.987
_diffrn_reflns_point_group_measured_fraction_max 0.797
_diffrn_reflns_theta_full 24.835
_diffrn_reflns_theta_max 33.608
_diffrn_reflns_theta_min 1.550
_diffrn_source 'PLSII 2D bending magnet'
_exptl_absorpt_coefficient_mu 0.488
_exptl_absorpt_correction_T_max 1.000
_exptl_absorpt_correction_T_min 0.908
_exptl_absorpt_correction_type empirical
_exptl_absorpt_process_details 'HKL3000sm Scalepack(Otwinowski et.al,2003)'
_exptl_crystal_colour colorless
_exptl_crystal_density_diffrn 1.186
_exptl_crystal_description block
_exptl_crystal_F_000 4088
_exptl_crystal_size_max 0.067
_exptl_crystal_size_mid 0.054
_exptl_crystal_size_min 0.032
_refine_diff_density_max 1.604
_refine_diff_density_min -1.374
_refine_diff_density_rms 0.115
_refine_ls_extinction_method none
_refine_ls_goodness_of_fit_ref 0.934
_refine_ls_hydrogen_treatment constr
_refine_ls_matrix_type full
_refine_ls_number_parameters 1044
_refine_ls_number_reflns 36878
_refine_ls_number_restraints 1004
_refine_ls_restrained_S_all 0.936
_refine_ls_R_factor_all 0.1741
_refine_ls_R_factor_gt 0.0767
_refine_ls_shift/su_max 0.021
_refine_ls_shift/su_mean 0.001
_refine_ls_structure_factor_coef Fsqd
_refine_ls_weighting_details 'w=1/[\s^2^(Fo^2^)+(0.1143P)^2^] where P=(Fo^2^+2Fc^2^)/3'
_refine_ls_weighting_scheme calc
_refine_ls_wR_factor_gt 0.2048
_refine_ls_wR_factor_ref 0.2355
_reflns_Friedel_coverage 0.000
_reflns_number_gt 14661
_reflns_number_total 36878
_reflns_threshold_expression 'I > 2\s(I)'
_cod_data_source_file d0cc08303h3.cif
_cod_data_source_block PF6_a_sq
_cod_depositor_comments 'Adding full bibliography for 7127941--7127948.cif.'
_cod_original_sg_symbol_H-M 'P 21/n'
_cod_database_code 7127947
_shelx_shelxl_version_number 2018/3
_shelx_space_group_comment
;
The symmetry employed for this shelxl refinement is uniquely defined
by the following loop, which should always be used as a source of
symmetry information in preference to the above space-group names.
They are only intended as comments.
;
_shelx_estimated_absorpt_t_min 0.968
_shelx_estimated_absorpt_t_max 0.985

loop_
_space_group_symop_operation_xyz
'x, y, z'
'-x+1/2, y+1/2, -z+1/2'
'-x, -y, -z'
'x-1/2, -y-1/2, z-1/2'

loop_
_atom_site_label
_atom_site_type_symbol
_atom_site_fract_x
_atom_site_fract_y
_atom_site_fract_z
_atom_site_U_iso_or_equiv
_atom_site_adp_type
_atom_site_occupancy
_atom_site_site_symmetry_order
_atom_site_calc_flag
_atom_site_refinement_flags_posn
_atom_site_refinement_flags_adp
_atom_site_refinement_flags_occupancy
_atom_site_disorder_assembly
_atom_site_disorder_group
C4 C 0.9619(3) 0.3312(3) 0.3964(2) 0.0751(18) Uani 1 1 d . U . . .
H4A H 0.948617 0.282302 0.387972 0.090 Uiso 1 1 calc R U . . .
H4AB H 0.995858 0.350930 0.377111 0.090 Uiso 1 1 calc R U . . .
O4 O 0.5786(2) 0.5789(2) 0.23599(11) 0.0675(11) Uani 1 1 d . U . . .
F4 F 0.4928(2) 0.9871(3) 0.68597(13) 0.1148(15) Uani 1 1 d . U . . .
Si4 Si 0.44204(8) 0.70356(6) 0.59037(4) 0.0416(3) Uani 1 1 d . U . . .
N4 N 0.5423(2) 0.42989(19) 0.67481(11) 0.0370(8) Uani 1 1 d . U . . .
C9 C 0.8294(3) 0.5563(3) 0.33255(16) 0.0555(13) Uani 1 1 d . U . . .
H9 H 0.880103 0.552192 0.333878 0.067 Uiso 1 1 calc R U . . .
F9 F 0.5153(3) 0.3895(4) 0.0718(3) 0.217(4) Uani 1 1 d . U . . .
N9 N 0.5973(3) 0.5970(3) 0.45277(15) 0.0652(14) Uani 1 1 d . U . . .
N8 N 0.5599(2) 0.68155(18) 0.32597(11) 0.0392(9) Uani 1 1 d . U . . .
H8 F 0.5800(4) 0.4016(3) 0.1343(2) 0.171(2) Uani 1 1 d . U . . .
C8 C 0.7881(3) 0.5392(3) 0.36574(14) 0.0429(11) Uani 1 1 d . U . . .
N7 N 0.6976(2) 0.80801(18) 0.48702(11) 0.0406(9) Uani 1 1 d . U . . .
F7 F 0.6523(4) 0.4718(4) 0.1037(2) 0.173(2) Uani 1 1 d . U . . .
C7 C 0.9513(3) 0.4529(3) 0.45426(16) 0.0578(14) Uani 1 1 d . U . . .
H7A H 0.965915 0.501482 0.462620 0.069 Uiso 1 1 calc R U . . .
H7AB H 0.917923 0.433847 0.474032 0.069 Uiso 1 1 calc R U . . .
N6 N 0.4302(2) 0.53947(18) 0.67501(11) 0.0416(9) Uani 1 1 d . U . . .
F6 F 0.3846(3) 1.0167(3) 0.65990(15) 0.143(2) Uani 1 1 d . U . . .
C6 C 1.0193(3) 0.4039(3) 0.45269(18) 0.0621(14) Uani 1 1 d . U . . .
H6A H 1.054978 0.425306 0.434944 0.075 Uiso 1 1 calc R U . . .
H6AB H 1.041358 0.400328 0.479207 0.075 Uiso 1 1 calc R U . . .
N5 N 0.6567(2) 0.76235(19) 0.56660(11) 0.0410(9) Uani 1 1 d . U . . .
F5 F 0.4546(4) 0.8747(2) 0.69355(17) 0.170(3) Uani 1 1 d . U . . .
Si5 Si 0.82658(7) 0.51305(7) 0.41647(4) 0.0422(3) Uani 1 1 d . U . . .
C5 C 0.9989(3) 0.3283(3) 0.4378(2) 0.0688(16) Uani 1 1 d . U . . .
H5A H 0.965903 0.305645 0.456665 0.083 Uiso 1 1 calc R U . . .
H5AB H 1.042670 0.298494 0.436480 0.083 Uiso 1 1 calc R U . . .
C10 C 0.7960(3) 0.5792(3) 0.29768(17) 0.0644(15) Uani 1 1 d . U . . .
H10A H 0.823904 0.590052 0.275360 0.077 Uiso 1 1 calc R U . . .
H10 F 0.5979(6) 0.4679(5) 0.0481(2) 0.235(4) Uani 1 1 d . U . . .
C11 C 0.7206(3) 0.5861(3) 0.29598(15) 0.0529(13) Uani 1 1 d . U . . .
H11 H 0.698268 0.602292 0.272413 0.063 Uiso 1 1 calc R U . . .
F11 F 0.6312(3) 0.3647(3) 0.0770(2) 0.157(2) Uani 1 1 d . U . . .
C12 C 0.7115(3) 0.5478(2) 0.36124(14) 0.0422(11) Uani 1 1 d . U . . .
H12 H 0.682219 0.537231 0.383069 0.051 Uiso 1 1 calc R U . . .
F12 F 0.5303(4) 0.4882(4) 0.10570(18) 0.182(3) Uani 1 1 d . U . . .
C13 C 0.8479(3) 0.6030(2) 0.44206(14) 0.0398(10) Uani 1 1 d . U . . .
C14 C 0.9086(3) 0.6442(3) 0.43371(16) 0.0489(12) Uani 1 1 d . U . . .
H14 H 0.942690 0.626993 0.415529 0.059 Uiso 1 1 calc R U . . .
C15 C 0.9197(3) 0.7108(3) 0.45200(16) 0.0482(12) Uani 1 1 d . U . . .
H15 H 0.960505 0.738895 0.446067 0.058 Uiso 1 1 calc R U . . .
F15 F 0.8941(4) 0.7815(5) 0.6572(3) 0.222(4) Uani 1 1 d . U . . .
C16 C 0.8692(3) 0.7350(2) 0.47916(15) 0.0446(11) Uani 1 1 d . U . . .
H16 H 0.876788 0.779449 0.491918 0.053 Uiso 1 1 calc R U . . .
F16 F 0.7779(5) 0.7518(6) 0.6736(3) 0.267(5) Uani 1 1 d . U . . .
C17 C 0.7994(3) 0.6312(2) 0.46939(13) 0.0405(10) Uani 1 1 d . U . . .
H17 H 0.757966 0.604035 0.475341 0.049 Uiso 1 1 calc R U . . .
F17 F 0.8880(4) 0.8711(4) 0.69963(18) 0.183(3) Uani 1 1 d . U . . .
C19 C 0.7776(3) 0.3668(3) 0.58764(17) 0.0507(12) Uani 1 1 d . U . . .
H19 H 0.807304 0.371124 0.612199 0.061 Uiso 1 1 calc R U . . .
F19 F 0.7681(4) 0.8544(6) 0.7093(3) 0.280(5) Uani 1 1 d . U . . .
C18 C 0.6384(3) 0.4359(3) 0.54687(14) 0.0472(12) Uani 1 1 d . U . . .
H18A H 0.603869 0.475020 0.549260 0.071 Uiso 1 1 calc R U . . .
H18B H 0.612901 0.390091 0.547188 0.071 Uiso 1 1 calc R U . . .
H18C H 0.664193 0.440654 0.522144 0.071 Uiso 1 1 calc R U . . .
F18 F 0.8043(6) 0.8647(8) 0.6483(3) 0.303(5) Uani 1 1 d . U . . .
C1 C 0.7543(3) 0.4649(3) 0.44490(15) 0.0493(12) Uani 1 1 d . U . . .
H1A H 0.774996 0.445542 0.469240 0.074 Uiso 1 1 calc R U . . .
H1B H 0.734641 0.425812 0.428939 0.074 Uiso 1 1 calc R U . . .
H1C H 0.715826 0.498567 0.451204 0.074 Uiso 1 1 calc R U . . .
P1 P 0.41746(10) 0.94757(8) 0.67906(6) 0.0722(5) Uani 1 1 d . U . . .
O1 O 0.6419(3) 0.6410(2) 0.43153(13) 0.0783(12) Uani 1 1 d . U . . .
F1 F 0.4439(3) 0.9289(2) 0.63355(13) 0.1062(14) Uani 1 1 d . U . . .
S1 S 0.58448(13) 0.55992(11) 0.19389(5) 0.0949(6) Uani 1 1 d . U . . .
Pd1 Pd 0.56823(2) 0.57121(2) 0.32531(2) 0.03731(10) Uani 1 1 d . U . . .
Si1 Si 0.70499(7) 0.43934(7) 0.58961(4) 0.0419(3) Uani 1 1 d . U . . .
N1 N 0.6789(2) 0.57002(19) 0.32766(11) 0.0385(8) Uani 1 1 d . U . . .
C20 C 0.8293(3) 0.3775(3) 0.55221(17) 0.0664(15) Uani 1 1 d . U . . .
H20A H 0.801299 0.374928 0.527355 0.080 Uiso 1 1 calc R U . . .
H20B H 0.851360 0.425583 0.553906 0.080 Uiso 1 1 calc R U . . .
F20 F 0.8595(9) 0.7713(6) 0.7260(4) 0.336(6) Uani 1 1 d . U . . .
C25 C 0.7511(3) 0.5317(3) 0.59180(14) 0.0428(11) Uani 1 1 d . U . . .
C24 C 0.7446(3) 0.2902(3) 0.5872(3) 0.096(2) Uani 1 1 d . U . . .
H24A H 0.713827 0.284392 0.563513 0.115 Uiso 1 1 calc R U . . .
H24B H 0.714156 0.283883 0.610533 0.115 Uiso 1 1 calc R U . . .
C23 C 0.8059(4) 0.2310(3) 0.5873(3) 0.107(3) Uani 1 1 d . U . . .
H23A H 0.833865 0.233899 0.612212 0.129 Uiso 1 1 calc R U . . .
H23B H 0.783789 0.182971 0.585780 0.129 Uiso 1 1 calc R U . . .
C22 C 0.8578(4) 0.2418(4) 0.5516(3) 0.104(3) Uani 1 1 d . U . . .
H22A H 0.831253 0.233075 0.526665 0.125 Uiso 1 1 calc R U . . .
H22B H 0.897788 0.207048 0.553362 0.125 Uiso 1 1 calc R U . . .
C21 C 0.8888(3) 0.3206(3) 0.55188(19) 0.0701(16) Uani 1 1 d . U . . .
H21A H 0.920059 0.326911 0.575341 0.084 Uiso 1 1 calc R U . . .
H21B H 0.918656 0.327604 0.528381 0.084 Uiso 1 1 calc R U . . .
O21 O 0.8449(2) 0.8392(2) 0.55540(13) 0.0777(12) Uani 1 1 d . U . . .
C26 C 0.8051(3) 0.5484(3) 0.62060(15) 0.0481(12) Uani 1 1 d . U . . .
H26 H 0.820668 0.512561 0.638496 0.058 Uiso 1 1 calc R U . . .
C27 C 0.8350(3) 0.6163(3) 0.62277(15) 0.0509(12) Uani 1 1 d . U . . .
H27 H 0.869251 0.627405 0.642726 0.061 Uiso 1 1 calc R U . . .
C29 C 0.7331(3) 0.5867(2) 0.56482(14) 0.0397(10) Uani 1 1 d . U . . .
H29 H 0.698351 0.577264 0.544884 0.048 Uiso 1 1 calc R U . . .
C28 C 0.8143(3) 0.6685(3) 0.59528(14) 0.0462(11) Uani 1 1 d . U . . .
H28 H 0.834860 0.714843 0.596473 0.055 Uiso 1 1 calc R U . . .
P2 P 0.8358(3) 0.8063(3) 0.68863(13) 0.207(2) Uani 1 1 d . U . . .
O2 O 0.6063(2) 0.6040(2) 0.48824(12) 0.0783(12) Uani 1 1 d . U . . .
Si2 Si 0.51287(8) 0.82773(7) 0.41547(4) 0.0414(3) Uani 1 1 d . U . . .
F2 F 0.3478(4) 0.9016(5) 0.6681(2) 0.211(3) Uani 1 1 d . U . . .
S2 S 0.90281(13) 0.89137(12) 0.57102(6) 0.1073(7) Uani 1 1 d . U . . .
Pd2 Pd 0.73299(2) 0.73099(2) 0.52671(2) 0.03918(10) Uani 1 1 d . U . . .
C2 C 0.9113(3) 0.4575(3) 0.41318(15) 0.0484(12) Uani 1 1 d . U . . .
H2 H 0.944146 0.480795 0.394047 0.058 Uiso 1 1 calc R U . . .
N2 N 0.8086(2) 0.69539(19) 0.48780(11) 0.0389(8) Uani 1 1 d . U . . .
C30 C 0.6548(3) 0.4306(2) 0.63801(14) 0.0447(11) Uani 1 1 d . U . . .
C35 C 0.4389(3) 0.6388(2) 0.54763(14) 0.0467(12) Uani 1 1 d . U . . .
H35A H 0.476502 0.602667 0.551127 0.070 Uiso 1 1 calc R U . . .
H35B H 0.446679 0.664859 0.523122 0.070 Uiso 1 1 calc R U . . .
H35C H 0.391900 0.615364 0.546548 0.070 Uiso 1 1 calc R U . . .
C34 C 0.5801(3) 0.4336(2) 0.64017(13) 0.0390(10) Uani 1 1 d . U . . .
H34 H 0.553502 0.438374 0.616361 0.047 Uiso 1 1 calc R U . . .
C33 C 0.5799(3) 0.4222(3) 0.70910(16) 0.0556(13) Uani 1 1 d . U . . .
H33 H 0.554454 0.419289 0.732972 0.067 Uiso 1 1 calc R U . . .
C32 C 0.6549(3) 0.4185(3) 0.71025(16) 0.0648(16) Uani 1 1 d . U . . .
H32 H 0.679782 0.414082 0.734613 0.078 Uiso 1 1 calc R U . . .
C31 C 0.6928(3) 0.4215(3) 0.67518(17) 0.0638(15) Uani 1 1 d . U . . .
H31 H 0.743606 0.417474 0.675648 0.077 Uiso 1 1 calc R U . . .
C36 C 0.3695(3) 0.7756(2) 0.58719(15) 0.0451(11) Uani 1 1 d . U . . .
H36 H 0.373623 0.803816 0.612025 0.054 Uiso 1 1 calc R U . . .
C037 C 0.9806(4) 0.8810(4) 0.5412(3) 0.120(3) Uani 1 1 d . U . . .
H03A H 1.012680 0.921854 0.545222 0.180 Uiso 1 1 calc R U . . .
H03B H 0.965850 0.878541 0.513523 0.180 Uiso 1 1 calc R U . . .
H03C H 1.005658 0.836872 0.548560 0.180 Uiso 1 1 calc R U . . .
C37 C 0.3814(3) 0.8304(3) 0.55250(16) 0.0547(13) Uani 1 1 d . U . . .
H37A H 0.429775 0.851883 0.555149 0.066 Uiso 1 1 calc R U . . .
H37B H 0.378863 0.804737 0.527126 0.066 Uiso 1 1 calc R U . . .
C38 C 0.3246(3) 0.8900(3) 0.55274(17) 0.0578(14) Uani 1 1 d . U . . .
H38A H 0.332007 0.922229 0.530136 0.069 Uiso 1 1 calc R U . . .
H38B H 0.329875 0.918471 0.577085 0.069 Uiso 1 1 calc R U . . .
C39 C 0.2468(3) 0.8575(3) 0.5503(2) 0.0720(17) Uani 1 1 d . U . . .
H39A H 0.210847 0.896381 0.551232 0.086 Uiso 1 1 calc R U . . .
H39B H 0.240246 0.831551 0.525205 0.086 Uiso 1 1 calc R U . . .
P3 P 0.57957(15) 0.42848(14) 0.08840(8) 0.1087(8) Uani 1 1 d . U . . .
O3 O 0.5610(3) 0.5590(2) 0.43214(14) 0.0827(13) Uani 1 1 d . U . . .
F3 F 0.3885(4) 0.9658(3) 0.71982(15) 0.165(3) Uani 1 1 d . U . . .
C3 C 0.8930(3) 0.3793(3) 0.3978(2) 0.0681(16) Uani 1 1 d . U . . .
H3A H 0.857387 0.356993 0.415252 0.082 Uiso 1 1 calc R U . . .
H3AB H 0.871290 0.382429 0.371129 0.082 Uiso 1 1 calc R U . . .
N3 N 0.7640(2) 0.65239(19) 0.56649(10) 0.0386(8) Uani 1 1 d . U . . .
C40 C 0.2354(3) 0.8054(3) 0.5852(2) 0.0763(18) Uani 1 1 d . U . . .
H40A H 0.186822 0.784150 0.583036 0.092 Uiso 1 1 calc R U . . .
H40B H 0.238202 0.832461 0.610139 0.092 Uiso 1 1 calc R U . . .
C41 C 0.2923(3) 0.7445(3) 0.58609(19) 0.0590(14) Uani 1 1 d . U . . .
H41A H 0.284991 0.714239 0.609518 0.071 Uiso 1 1 calc R U . . .
H41B H 0.286105 0.714104 0.562515 0.071 Uiso 1 1 calc R U . . .
C42 C 0.5350(3) 0.7483(2) 0.59305(14) 0.0434(11) Uani 1 1 d . U . . .
C43 C 0.5560(3) 0.7967(3) 0.62328(16) 0.0544(13) Uani 1 1 d . U . . .
H43 H 0.522281 0.809645 0.642665 0.065 Uiso 1 1 calc R U . . .
C44 C 0.6254(3) 0.8260(3) 0.62511(17) 0.0603(14) Uani 1 1 d . U . . .
H44 H 0.638708 0.857948 0.645566 0.072 Uiso 1 1 calc R U . . .
C45 C 0.6749(3) 0.8069(2) 0.59610(15) 0.0489(12) Uani 1 1 d . U . . .
H45 H 0.722087 0.825924 0.597357 0.059 Uiso 1 1 calc R U . . .
C46 C 0.5888(3) 0.7333(2) 0.56467(14) 0.0421(11) Uani 1 1 d . U . . .
H46 H 0.577244 0.701963 0.543604 0.051 Uiso 1 1 calc R U . . .
C47 C 0.4328(3) 0.6528(2) 0.63940(14) 0.0447(11) Uani 1 1 d . U . . .
C48 C 0.4245(4) 0.6881(3) 0.67569(17) 0.0693(17) Uani 1 1 d . U . . .
H48 H 0.420823 0.738627 0.676247 0.083 Uiso 1 1 calc R U . . .
C49 C 0.4215(4) 0.6496(3) 0.71082(18) 0.081(2) Uani 1 1 d . U . . .
H49 H 0.418913 0.673747 0.735245 0.097 Uiso 1 1 calc R U . . .
C50 C 0.4225(4) 0.5749(3) 0.70933(15) 0.0613(15) Uani 1 1 d . U . . .
H50 H 0.417687 0.548508 0.732917 0.074 Uiso 1 1 calc R U . . .
C51 C 0.4344(2) 0.5775(2) 0.64078(13) 0.0379(10) Uani 1 1 d . U . . .
H51 H 0.438526 0.551965 0.616854 0.046 Uiso 1 1 calc R U . . .
C52 C 0.4643(3) 0.7570(3) 0.44570(15) 0.0530(13) Uani 1 1 d . U . . .
H52A H 0.492743 0.712998 0.446299 0.080 Uiso 1 1 calc R U . . .
H52B H 0.417193 0.747272 0.433761 0.080 Uiso 1 1 calc R U . . .
H52C H 0.458104 0.774591 0.472522 0.080 Uiso 1 1 calc R U . . .
C53 C 0.4581(3) 0.9140(3) 0.41198(15) 0.0472(11) Uani 1 1 d . U . . .
H53 H 0.482381 0.946698 0.393107 0.057 Uiso 1 1 calc R U . . .
C54 C 0.4544(3) 0.9532(3) 0.45295(17) 0.0584(14) Uani 1 1 d . U . . .
H54A H 0.434328 0.920147 0.472635 0.070 Uiso 1 1 calc R U . . .
H54B H 0.503544 0.966353 0.461695 0.070 Uiso 1 1 calc R U . . .
C55 C 0.4073(3) 1.0216(3) 0.45070(19) 0.0643(15) Uani 1 1 d . U . . .
H55A H 0.430160 1.056947 0.433226 0.077 Uiso 1 1 calc R U . . .
H55B H 0.403961 1.043118 0.477155 0.077 Uiso 1 1 calc R U . . .
C56 C 0.3304(3) 1.0041(3) 0.4348(2) 0.0737(17) Uani 1 1 d . U . . .
H56A H 0.305680 0.972759 0.453719 0.088 Uiso 1 1 calc R U . . .
H56B H 0.302475 1.048874 0.432236 0.088 Uiso 1 1 calc R U . . .
C57 C 0.3337(3) 0.9671(3) 0.3951(2) 0.0757(18) Uani 1 1 d . U . . .
H57A H 0.353610 1.000750 0.375664 0.091 Uiso 1 1 calc R U . . .
H57B H 0.284387 0.954564 0.386419 0.091 Uiso 1 1 calc R U . . .
C58 C 0.3798(3) 0.8990(3) 0.39592(19) 0.0655(15) Uani 1 1 d . U . . .
H58A H 0.382456 0.879209 0.369049 0.079 Uiso 1 1 calc R U . . .
H58B H 0.356606 0.862869 0.412749 0.079 Uiso 1 1 calc R U . . .
C59 C 0.6040(2) 0.8466(2) 0.44033(14) 0.0382(10) Uani 1 1 d . U . . .
C60 C 0.6451(3) 0.9085(2) 0.43275(15) 0.0458(11) Uani 1 1 d . U . . .
H60 H 0.627601 0.943066 0.414614 0.055 Uiso 1 1 calc R U . . .
C61 C 0.7115(3) 0.9193(2) 0.45185(17) 0.0518(13) Uani 1 1 d . U . . .
H61 H 0.739380 0.960403 0.446284 0.062 Uiso 1 1 calc R U . . .
C62 C 0.7365(3) 0.8681(2) 0.47949(15) 0.0474(12) Uani 1 1 d . U . . .
H62 H 0.780832 0.875751 0.492909 0.057 Uiso 1 1 calc R U . . .
C63 C 0.6326(2) 0.7976(2) 0.46814(13) 0.0388(10) Uani 1 1 d . U . . .
H63 H 0.605919 0.755797 0.473974 0.047 Uiso 1 1 calc R U . . .
C64 C 0.5313(3) 0.7877(2) 0.36467(14) 0.0423(11) Uani 1 1 d . U . . .
C65 C 0.5270(4) 0.8271(3) 0.32897(17) 0.0710(17) Uani 1 1 d . U . . .
H65 H 0.514869 0.876348 0.329430 0.085 Uiso 1 1 calc R U . . .
C66 C 0.5408(5) 0.7933(3) 0.29323(17) 0.087(2) Uani 1 1 d . U . . .
H66 H 0.539119 0.819923 0.269527 0.104 Uiso 1 1 calc R U . . .
C67 C 0.5570(3) 0.7197(3) 0.29235(16) 0.0615(15) Uani 1 1 d . U . . .
H67 H 0.565976 0.696891 0.268024 0.074 Uiso 1 1 calc R U . . .
C68 C 0.5482(2) 0.7146(2) 0.36105(14) 0.0382(10) Uani 1 1 d . U . . .
H68 H 0.551648 0.686813 0.384290 0.046 Uiso 1 1 calc R U . . .
C70 C 0.8798(5) 0.9783(4) 0.5477(5) 0.184(6) Uani 1 1 d . U . . .
H70A H 0.919150 1.012189 0.552191 0.276 Uiso 1 1 calc R U . . .
H70B H 0.835797 0.997082 0.559186 0.276 Uiso 1 1 calc R U . . .
H70C H 0.872486 0.971345 0.519436 0.276 Uiso 1 1 calc R U . . .
C69 C 0.5646(6) 0.6345(6) 0.1638(3) 0.149(4) Uani 1 1 d . U . . .
H69A H 0.572271 0.621957 0.136301 0.224 Uiso 1 1 calc R U . . .
H69B H 0.596131 0.674384 0.171194 0.224 Uiso 1 1 calc R U . . .
H69C H 0.514487 0.648575 0.167367 0.224 Uiso 1 1 calc R U . . .
C71 C 0.6788(5) 0.5533(6) 0.1845(3) 0.146(4) Uani 1 1 d . U . . .
H71A H 0.685791 0.536423 0.157578 0.219 Uiso 1 1 calc R U . . .
H71B H 0.700836 0.519440 0.202962 0.219 Uiso 1 1 calc R U . . .
H71C H 0.701125 0.600312 0.187741 0.219 Uiso 1 1 calc R U . . .

loop_
_atom_site_aniso_label
_atom_site_aniso_U_11
_atom_site_aniso_U_22
_atom_site_aniso_U_33
_atom_site_aniso_U_23
_atom_site_aniso_U_13
_atom_site_aniso_U_12
C4 0.068(4) 0.037(3) 0.120(5) -0.027(3) -0.002(4) 0.006(3)
O4 0.103(3) 0.054(2) 0.045(2) 0.0020(18) -0.013(2) -0.004(2)
F4 0.098(3) 0.138(4) 0.107(3) 0.023(3) -0.021(2) -0.038(3)
Si4 0.0607(8) 0.0201(6) 0.0438(7) -0.0001(5) -0.0044(6) 0.0003(6)
N4 0.045(2) 0.0304(19) 0.035(2) 0.0066(16) -0.0133(16) -0.0076(16)
C9 0.054(3) 0.062(3) 0.050(3) -0.003(3) -0.001(2) 0.002(3)
F9 0.085(3) 0.229(7) 0.336(9) -0.161(7) -0.037(5) 0.010(4)
N9 0.090(4) 0.049(3) 0.056(3) -0.018(2) -0.033(3) 0.025(3)
N8 0.060(2) 0.0151(16) 0.042(2) 0.0013(15) -0.0095(18) -0.0019(16)
H8 0.195(6) 0.128(5) 0.191(6) 0.039(4) -0.005(5) 0.019(4)
C8 0.054(3) 0.035(2) 0.039(2) -0.002(2) -0.008(2) -0.004(2)
N7 0.059(2) 0.0223(18) 0.041(2) 0.0061(15) -0.0138(18) 0.0036(17)
F7 0.166(5) 0.145(5) 0.209(6) -0.084(5) 0.011(5) -0.008(4)
C7 0.067(3) 0.048(3) 0.058(3) -0.001(3) -0.012(3) 0.010(3)
N6 0.074(3) 0.0148(16) 0.036(2) 0.0006(15) -0.0122(18) -0.0045(17)
F6 0.182(5) 0.129(4) 0.118(4) 0.024(3) -0.017(3) 0.066(4)
C6 0.062(3) 0.055(3) 0.068(4) 0.002(3) -0.014(3) 0.016(3)
N5 0.054(2) 0.0259(19) 0.043(2) -0.0013(16) -0.0106(18) 0.0014(17)
F5 0.325(8) 0.045(2) 0.144(4) 0.012(3) 0.081(5) 0.034(4)
Si5 0.0520(8) 0.0310(7) 0.0432(7) 0.0000(6) -0.0107(6) -0.0012(6)
C5 0.070(4) 0.046(3) 0.089(4) 0.002(3) -0.005(3) 0.014(3)
C10 0.065(3) 0.079(4) 0.050(3) 0.009(3) 0.000(3) -0.004(3)
H10 0.372(12) 0.200(8) 0.134(5) 0.013(5) -0.014(6) 0.004(7)
C11 0.067(3) 0.052(3) 0.039(3) 0.005(2) -0.007(2) -0.005(3)
F11 0.103(3) 0.080(3) 0.289(7) -0.083(4) 0.019(4) 0.008(3)
C12 0.055(3) 0.030(2) 0.041(3) -0.0014(19) -0.007(2) -0.001(2)
F12 0.213(6) 0.193(6) 0.139(5) -0.064(4) -0.045(4) 0.133(5)
C13 0.047(2) 0.030(2) 0.043(3) 0.0039(19) -0.009(2) -0.001(2)
C14 0.053(3) 0.036(3) 0.057(3) -0.001(2) -0.006(2) 0.006(2)
C15 0.048(3) 0.031(2) 0.066(3) 0.002(2) -0.003(2) -0.003(2)
F15 0.184(6) 0.237(8) 0.245(7) -0.174(7) 0.025(5) -0.058(5)
C16 0.053(3) 0.029(2) 0.051(3) 0.001(2) -0.016(2) 0.001(2)
F16 0.267(8) 0.311(10) 0.225(7) -0.196(7) 0.072(6) -0.117(8)
C17 0.052(3) 0.027(2) 0.043(3) 0.0043(19) -0.015(2) -0.003(2)
F17 0.200(6) 0.203(6) 0.144(5) -0.102(5) -0.015(4) -0.049(5)
C19 0.053(3) 0.030(2) 0.069(3) 0.000(2) -0.012(2) 0.002(2)
F19 0.184(6) 0.432(13) 0.224(7) -0.220(8) 0.027(6) -0.055(7)
C18 0.057(3) 0.040(3) 0.044(3) 0.006(2) -0.011(2) -0.004(2)
F18 0.270(10) 0.493(14) 0.143(6) -0.036(8) -0.069(6) -0.090(9)
C1 0.056(3) 0.041(3) 0.050(3) 0.003(2) -0.007(2) -0.004(2)
P1 0.0870(12) 0.0361(8) 0.0938(13) -0.0038(8) 0.0141(10) -0.0086(8)
O1 0.100(3) 0.065(3) 0.070(3) 0.006(2) -0.014(2) 0.010(3)
F1 0.143(4) 0.091(3) 0.085(3) -0.025(2) 0.010(3) -0.002(3)
S1 0.1423(18) 0.0974(14) 0.0448(9) -0.0097(9) -0.0036(10) -0.0349(13)
Pd1 0.0525(2) 0.02295(16) 0.03617(19) 0.00250(14) -0.00981(15) -0.00214(15)
Si1 0.0500(7) 0.0314(7) 0.0439(7) 0.0062(5) -0.0098(6) -0.0010(6)
N1 0.047(2) 0.0304(19) 0.038(2) 0.0006(16) -0.0051(17) -0.0042(16)
C20 0.067(3) 0.071(4) 0.061(3) 0.009(3) -0.008(3) 0.021(3)
F20 0.522(18) 0.225(10) 0.260(10) 0.034(8) -0.095(11) -0.004(10)
C25 0.050(3) 0.038(2) 0.040(3) 0.002(2) -0.006(2) 0.001(2)
C24 0.055(3) 0.041(3) 0.192(7) -0.008(4) -0.004(4) 0.004(3)
C23 0.057(4) 0.041(3) 0.224(8) 0.005(5) 0.000(5) 0.000(3)
C22 0.071(4) 0.091(5) 0.151(7) -0.046(5) -0.025(4) 0.024(4)
C21 0.071(4) 0.072(4) 0.067(4) -0.002(3) -0.016(3) 0.018(3)
O21 0.096(3) 0.055(2) 0.081(3) -0.009(2) -0.024(2) -0.021(2)
C26 0.055(3) 0.041(3) 0.048(3) 0.010(2) -0.019(2) -0.002(2)
C27 0.061(3) 0.046(3) 0.045(3) 0.000(2) -0.017(2) -0.002(2)
C29 0.049(3) 0.031(2) 0.039(2) -0.0009(19) -0.008(2) -0.004(2)
C28 0.057(3) 0.038(3) 0.043(3) -0.005(2) -0.007(2) -0.007(2)
P2 0.217(4) 0.275(5) 0.129(3) -0.129(3) 0.021(3) -0.087(4)
O2 0.106(3) 0.079(3) 0.049(2) 0.001(2) -0.016(2) -0.012(3)
Si2 0.0581(8) 0.0236(6) 0.0421(7) 0.0031(5) -0.0098(6) -0.0052(6)
F2 0.177(5) 0.265(8) 0.194(6) -0.089(6) 0.048(5) -0.143(6)
S2 0.1300(17) 0.0958(15) 0.0953(15) -0.0205(12) -0.0286(13) -0.0522(13)
Pd2 0.0525(2) 0.02354(17) 0.0411(2) 0.00061(14) -0.01113(16) -0.00102(15)
C2 0.054(3) 0.036(2) 0.055(3) -0.007(2) -0.009(2) -0.001(2)
N2 0.048(2) 0.0272(19) 0.041(2) 0.0026(16) -0.0098(17) 0.0002(16)
C30 0.057(3) 0.032(2) 0.044(3) 0.010(2) -0.014(2) -0.004(2)
C35 0.068(3) 0.026(2) 0.047(3) -0.001(2) -0.008(2) -0.004(2)
C34 0.058(3) 0.024(2) 0.034(2) 0.0046(18) -0.010(2) -0.001(2)
C33 0.068(3) 0.058(3) 0.040(3) 0.013(2) -0.016(2) -0.014(3)
C32 0.069(3) 0.081(4) 0.044(3) 0.024(3) -0.018(3) -0.012(3)
C31 0.062(3) 0.074(4) 0.055(3) 0.027(3) -0.012(3) -0.005(3)
C36 0.061(3) 0.026(2) 0.047(3) -0.003(2) -0.009(2) 0.003(2)
C037 0.086(5) 0.074(5) 0.201(10) -0.025(6) 0.002(6) -0.019(4)
C37 0.074(3) 0.037(3) 0.054(3) 0.009(2) -0.002(3) 0.006(2)
C38 0.084(4) 0.029(2) 0.059(3) 0.008(2) -0.013(3) 0.008(3)
C39 0.085(4) 0.041(3) 0.089(4) -0.011(3) -0.024(3) 0.016(3)
P3 0.1270(19) 0.1007(17) 0.0976(17) -0.0328(14) -0.0255(14) 0.0628(15)
O3 0.106(3) 0.067(3) 0.075(3) -0.017(2) -0.031(3) -0.020(2)
F3 0.275(7) 0.108(4) 0.116(4) -0.041(3) 0.106(4) -0.026(4)
C3 0.067(3) 0.046(3) 0.091(4) -0.017(3) -0.015(3) 0.001(3)
N3 0.056(2) 0.0269(18) 0.0327(19) 0.0051(15) -0.0139(17) 0.0011(17)
C40 0.068(4) 0.037(3) 0.124(5) -0.007(3) -0.004(4) 0.001(3)
C41 0.059(3) 0.027(2) 0.090(4) -0.001(3) -0.002(3) 0.004(2)
C42 0.062(3) 0.022(2) 0.047(3) -0.0008(19) -0.002(2) 0.002(2)
C43 0.072(3) 0.035(3) 0.056(3) -0.013(2) -0.002(3) -0.002(2)
C44 0.077(4) 0.042(3) 0.062(3) -0.020(3) -0.008(3) -0.009(3)
C45 0.064(3) 0.029(2) 0.054(3) -0.011(2) -0.006(2) -0.002(2)
C46 0.060(3) 0.026(2) 0.040(3) -0.0016(19) -0.012(2) 0.000(2)
C47 0.066(3) 0.026(2) 0.042(3) 0.0015(19) -0.005(2) 0.000(2)
C48 0.131(5) 0.026(2) 0.051(3) -0.006(2) 0.002(3) -0.010(3)
C49 0.160(6) 0.037(3) 0.046(3) -0.010(2) -0.002(4) -0.002(4)
C50 0.117(5) 0.032(3) 0.035(3) 0.002(2) -0.007(3) -0.014(3)
C51 0.051(3) 0.025(2) 0.037(2) -0.0063(18) -0.006(2) -0.0024(19)
C52 0.075(4) 0.036(3) 0.047(3) 0.008(2) -0.006(3) -0.017(2)
C53 0.059(3) 0.037(3) 0.045(3) 0.000(2) -0.008(2) 0.008(2)
C54 0.068(3) 0.044(3) 0.063(3) -0.005(3) -0.011(3) 0.014(3)
C55 0.066(3) 0.049(3) 0.077(4) -0.007(3) -0.005(3) 0.013(3)
C56 0.068(4) 0.050(3) 0.103(5) 0.004(3) -0.009(3) 0.015(3)
C57 0.070(4) 0.057(4) 0.099(5) 0.002(3) -0.034(3) 0.005(3)
C58 0.070(3) 0.047(3) 0.079(4) -0.002(3) -0.020(3) 0.004(3)
C59 0.045(2) 0.022(2) 0.047(3) 0.0001(18) -0.006(2) -0.0014(18)
C60 0.054(3) 0.022(2) 0.061(3) 0.009(2) -0.007(2) 0.005(2)
C61 0.054(3) 0.022(2) 0.079(4) 0.010(2) -0.009(3) -0.006(2)
C62 0.059(3) 0.024(2) 0.060(3) -0.001(2) -0.015(2) -0.003(2)
C63 0.050(3) 0.023(2) 0.043(3) -0.0015(18) -0.002(2) -0.0061(19)
C64 0.058(3) 0.029(2) 0.039(2) 0.0044(19) -0.010(2) -0.003(2)
C65 0.135(5) 0.027(3) 0.051(3) 0.005(2) 0.001(3) 0.017(3)
C66 0.176(7) 0.043(3) 0.041(3) 0.015(3) 0.004(4) 0.023(4)
C67 0.109(4) 0.035(3) 0.041(3) 0.001(2) 0.000(3) 0.007(3)
C68 0.048(3) 0.027(2) 0.039(2) 0.0090(18) -0.012(2) -0.0050(19)
C70 0.107(7) 0.058(5) 0.386(17) -0.027(8) -0.055(9) -0.006(5)
C69 0.184(9) 0.157(9) 0.105(7) 0.060(7) -0.031(7) -0.011(7)
C71 0.158(8) 0.179(10) 0.101(7) -0.013(7) 0.042(6) 0.013(7)

loop_
_atom_type_symbol
_atom_type_description
_atom_type_scat_dispersion_real
_atom_type_scat_dispersion_imag
_atom_type_scat_source
C C 0.0033 0.0016 'International Tables Vol C Tables 4.2.6.8 and 6.1.1.4'
H H 0.0000 0.0000 'International Tables Vol C Tables 4.2.6.8 and 6.1.1.4'
N N 0.0064 0.0033 'International Tables Vol C Tables 4.2.6.8 and 6.1.1.4'
O O 0.0110 0.0060 'International Tables Vol C Tables 4.2.6.8 and 6.1.1.4'
F F 0.0174 0.0103 'International Tables Vol C Tables 4.2.6.8 and 6.1.1.4'
Si Si 0.0816 0.0698 'International Tables Vol C Tables 4.2.6.8 and 6.1.1.4'
P P 0.1015 0.0932 'International Tables Vol C Tables 4.2.6.8 and 6.1.1.4'
S S 0.1235 0.1218 'International Tables Vol C Tables 4.2.6.8 and 6.1.1.4'
Pd Pd -1.0218 0.9968 'International Tables Vol C Tables 4.2.6.8 and 6.1.1.4'

loop_
_geom_angle_atom_site_label_1
_geom_angle_atom_site_label_2
_geom_angle_atom_site_label_3
_geom_angle
_geom_angle_site_symmetry_1
_geom_angle_site_symmetry_3
_geom_angle_publ_flag
C5 C4 C3 110.1(5) . . ?
C35 Si4 C36 113.1(2) . . ?
C35 Si4 C42 109.4(2) . . ?
C36 Si4 C42 109.4(2) . . ?
C35 Si4 C47 110.3(2) . . ?
C36 Si4 C47 108.9(2) . . ?
C42 Si4 C47 105.3(2) . . ?
C33 N4 C34 118.3(4) . . ?
C33 N4 Pd1 120.2(3) . 3_666 ?
C34 N4 Pd1 121.3(3) . 3_666 ?
C10 C9 C8 120.6(5) . . ?
O3 N9 O2 135.1(7) . . ?
O3 N9 O1 112.6(5) . . ?
O2 N9 O1 112.2(5) . . ?
C67 N8 C68 119.9(4) . . ?
C67 N8 Pd1 121.3(3) . . ?
C68 N8 Pd1 118.3(3) . . ?
C9 C8 C12 116.0(4) . . ?
C9 C8 Si5 125.2(4) . . ?
C12 C8 Si5 118.6(4) . . ?
C62 N7 C63 119.7(4) . . ?
C62 N7 Pd2 121.9(3) . . ?
C63 N7 Pd2 118.4(3) . . ?
C6 C7 C2 112.0(4) . . ?
C50 N6 C51 119.3(4) . . ?
C50 N6 Pd1 119.7(3) . 3_666 ?
C51 N6 Pd1 120.9(3) . 3_666 ?
C5 C6 C7 110.6(5) . . ?
C45 N5 C46 120.1(4) . . ?
C45 N5 Pd2 120.0(3) . . ?
C46 N5 Pd2 119.7(3) . . ?
C2 Si5 C1 111.6(2) . . ?
C2 Si5 C8 112.7(2) . . ?
C1 Si5 C8 108.7(2) . . ?
C2 Si5 C13 109.8(2) . . ?
C1 Si5 C13 109.0(2) . . ?
C8 Si5 C13 104.8(2) . . ?
C6 C5 C4 111.5(5) . . ?
C9 C10 C11 119.5(5) . . ?
N1 C11 C10 121.4(5) . . ?
N1 C12 C8 123.7(4) . . ?
C14 C13 C17 117.1(4) . . ?
C14 C13 Si5 123.2(4) . . ?
C17 C13 Si5 119.7(3) . . ?
C13 C14 C15 120.7(5) . . ?
C16 C15 C14 118.8(5) . . ?
N2 C16 C15 121.6(4) . . ?
N2 C17 C13 123.8(4) . . ?
C24 C19 C20 110.9(5) . . ?
C24 C19 Si1 111.8(4) . . ?
C20 C19 Si1 112.2(4) . . ?
F3 P1 F6 93.0(3) . . ?
F3 P1 F2 92.1(4) . . ?
F6 P1 F2 92.0(5) . . ?
F3 P1 F4 94.8(3) . . ?
F6 P1 F4 91.0(3) . . ?
F2 P1 F4 172.4(4) . . ?
F3 P1 F5 93.8(3) . . ?
F6 P1 F5 173.2(3) . . ?
F2 P1 F5 87.7(4) . . ?
F4 P1 F5 88.5(4) . . ?
F3 P1 F1 176.4(4) . . ?
F6 P1 F1 84.5(3) . . ?
F2 P1 F1 85.4(3) . . ?
F4 P1 F1 87.9(3) . . ?
F5 P1 F1 88.7(3) . . ?
O4 S1 C69 110.7(4) . . ?
O4 S1 C71 106.0(4) . . ?
C69 S1 C71 98.6(5) . . ?
N4 Pd1 N1 177.57(14) 3_666 . ?
N4 Pd1 N8 86.28(15) 3_666 . ?
N1 Pd1 N8 94.88(15) . . ?
N4 Pd1 N6 90.25(15) 3_666 3_666 ?
N1 Pd1 N6 88.58(15) . 3_666 ?
N8 Pd1 N6 176.51(16) . 3_666 ?
C18 Si1 C30 109.6(2) . . ?
C18 Si1 C19 113.7(2) . . ?
C30 Si1 C19 108.9(2) . . ?
C18 Si1 C25 110.2(2) . . ?
C30 Si1 C25 105.4(2) . . ?
C19 Si1 C25 108.7(2) . . ?
C12 N1 C11 118.8(4) . . ?
C12 N1 Pd1 118.2(3) . . ?
C11 N1 Pd1 122.9(3) . . ?
C21 C20 C19 111.6(5) . . ?
C29 C25 C26 116.3(4) . . ?
C29 C25 Si1 121.6(4) . . ?
C26 C25 Si1 122.0(4) . . ?
C19 C24 C23 110.9(5) . . ?
C22 C23 C24 110.8(7) . . ?
C23 C22 C21 109.9(6) . . ?
C20 C21 C22 112.5(5) . . ?
C27 C26 C25 120.9(4) . . ?
C26 C27 C28 119.6(5) . . ?
N3 C29 C25 122.3(4) . . ?
N3 C28 C27 120.0(4) . . ?
F20 P2 F16 100.8(8) . . ?
F20 P2 F17 87.7(6) . . ?
F16 P2 F17 170.7(8) . . ?
F20 P2 F15 104.3(9) . . ?
F16 P2 F15 93.7(4) . . ?
F17 P2 F15 87.7(4) . . ?
F20 P2 F19 95.2(7) . . ?
F16 P2 F19 88.2(5) . . ?
F17 P2 F19 87.4(4) . . ?
F15 P2 F19 159.6(7) . . ?
F20 P2 F18 169.1(7) . . ?
F16 P2 F18 86.1(6) . . ?
F17 P2 F18 84.9(5) . . ?
F15 P2 F18 83.5(5) . . ?
F19 P2 F18 76.4(6) . . ?
C52 Si2 C53 111.2(3) . . ?
C52 Si2 C59 108.2(2) . . ?
C53 Si2 C59 109.9(2) . . ?
C52 Si2 C64 107.9(2) . . ?
C53 Si2 C64 112.0(2) . . ?
C59 Si2 C64 107.5(2) . . ?
O21 S2 C037 107.6(3) . . ?
O21 S2 C70 104.5(4) . . ?
C037 S2 C70 92.1(5) . . ?
N2 Pd2 N5 177.59(14) . . ?
N2 Pd2 N3 90.27(15) . . ?
N5 Pd2 N3 87.67(15) . . ?
N2 Pd2 N7 91.10(15) . . ?
N5 Pd2 N7 90.91(15) . . ?
N3 Pd2 N7 177.58(15) . . ?
C7 C2 C3 109.9(4) . . ?
C7 C2 Si5 111.2(3) . . ?
C3 C2 Si5 110.4(3) . . ?
C17 N2 C16 118.0(4) . . ?
C17 N2 Pd2 119.9(3) . . ?
C16 N2 Pd2 122.1(3) . . ?
C34 C30 C31 115.7(5) . . ?
C34 C30 Si1 122.8(4) . . ?
C31 C30 Si1 121.5(4) . . ?
N4 C34 C30 124.2(4) . . ?
N4 C33 C32 122.1(5) . . ?
C31 C32 C33 119.4(5) . . ?
C32 C31 C30 120.2(5) . . ?
C41 C36 C37 111.3(4) . . ?
C41 C36 Si4 113.1(3) . . ?
C37 C36 Si4 113.2(3) . . ?
C38 C37 C36 111.3(4) . . ?
C37 C38 C39 110.7(4) . . ?
C40 C39 C38 109.8(5) . . ?
F9 P3 F12 91.1(4) . . ?
F9 P3 F11 91.4(3) . . ?
F12 P3 F11 172.1(4) . . ?
F9 P3 H10 94.5(5) . . ?
F12 P3 H10 97.3(5) . . ?
F11 P3 H10 89.9(5) . . ?
F9 P3 H8 101.7(5) . . ?
F12 P3 H8 81.7(4) . . ?
F11 P3 H8 90.5(4) . . ?
H10 P3 H8 163.8(5) . . ?
F9 P3 F7 176.3(5) . . ?
F12 P3 F7 90.8(4) . . ?
F11 P3 F7 87.1(3) . . ?
H10 P3 F7 82.1(5) . . ?
H8 P3 F7 81.8(4) . . ?
C4 C3 C2 111.4(5) . . ?
C29 N3 C28 120.7(4) . . ?
C29 N3 Pd2 120.0(3) . . ?
C28 N3 Pd2 119.3(3) . . ?
C39 C40 C41 111.9(5) . . ?
C36 C41 C40 111.0(4) . . ?
C43 C42 C46 115.2(5) . . ?
C43 C42 Si4 123.4(4) . . ?
C46 C42 Si4 121.4(3) . . ?
C44 C43 C42 121.6(5) . . ?
C43 C44 C45 118.8(5) . . ?
N5 C45 C44 121.4(5) . . ?
N5 C46 C42 122.8(4) . . ?
C51 C47 C48 116.1(4) . . ?
C51 C47 Si4 121.2(4) . . ?
C48 C47 Si4 122.6(4) . . ?
C49 C48 C47 121.0(5) . . ?
C50 C49 C48 118.9(5) . . ?
N6 C50 C49 121.5(5) . . ?
N6 C51 C47 123.1(4) . . ?
C58 C53 C54 109.8(4) . . ?
C58 C53 Si2 111.2(3) . . ?
C54 C53 Si2 111.5(3) . . ?
C55 C54 C53 111.7(4) . . ?
C54 C55 C56 111.1(5) . . ?
C57 C56 C55 110.9(5) . . ?
C56 C57 C58 113.0(5) . . ?
C57 C58 C53 111.9(5) . . ?
C60 C59 C63 116.9(4) . . ?
C60 C59 Si2 123.2(3) . . ?
C63 C59 Si2 119.9(3) . . ?
C61 C60 C59 120.6(4) . . ?
C60 C61 C62 119.4(4) . . ?
N7 C62 C61 120.7(4) . . ?
N7 C63 C59 122.7(4) . . ?
C68 C64 C65 116.0(4) . . ?
C68 C64 Si2 120.0(3) . . ?
C65 C64 Si2 123.9(4) . . ?
C66 C65 C64 120.0(5) . . ?
C65 C66 C67 120.1(5) . . ?
N8 C67 C66 120.3(5) . . ?
N8 C68 C64 123.7(4) . . ?

loop_
_geom_bond_atom_site_label_1
_geom_bond_atom_site_label_2
_geom_bond_distance
_geom_bond_site_symmetry_2
_geom_bond_publ_flag
C4 C5 1.531(9) . ?
C4 C3 1.539(8) . ?
O4 S1 1.454(4) . ?
F4 P1 1.569(4) . ?
Si4 C35 1.857(5) . ?
Si4 C36 1.872(5) . ?
Si4 C42 1.886(5) . ?
Si4 C47 1.893(5) . ?
N4 C33 1.335(6) . ?
N4 C34 1.357(6) . ?
N4 Pd1 2.018(4) 3_666 ?
C9 C10 1.372(7) . ?
C9 C8 1.384(7) . ?
F9 P3 1.476(6) . ?
N9 O3 1.179(6) . ?
N9 O2 1.200(6) . ?
N9 O1 1.353(7) . ?
N8 C67 1.323(6) . ?
N8 C68 1.339(6) . ?
N8 Pd1 2.029(3) . ?
H8 P3 1.611(7) . ?
C8 C12 1.415(7) . ?
C8 Si5 1.887(5) . ?
N7 C62 1.338(6) . ?
N7 C63 1.349(6) . ?
N7 Pd2 2.036(3) . ?
F7 P3 1.624(7) . ?
C7 C6 1.533(7) . ?
C7 C2 1.547(7) . ?
N6 C50 1.327(6) . ?
N6 C51 1.342(5) . ?
N6 Pd1 2.030(3) 3_666 ?
F6 P1 1.539(5) . ?
C6 C5 1.517(8) . ?
N5 C45 1.319(6) . ?
N5 C46 1.351(6) . ?
N5 Pd2 2.024(4) . ?
F5 P1 1.572(5) . ?
Si5 C2 1.857(5) . ?
Si5 C1 1.860(5) . ?
Si5 C13 1.896(5) . ?
C10 C11 1.383(7) . ?
H10 P3 1.569(8) . ?
C11 N1 1.344(6) . ?
F11 P3 1.553(5) . ?
C12 N1 1.326(6) . ?
F12 P3 1.535(5) . ?
C13 C14 1.374(7) . ?
C13 C17 1.381(6) . ?
C14 C15 1.379(7) . ?
C15 C16 1.375(7) . ?
F15 P2 1.572(7) . ?
C16 N2 1.358(6) . ?
F16 P2 1.532(8) . ?
C17 N2 1.337(5) . ?
F17 P2 1.565(7) . ?
C19 C24 1.528(8) . ?
C19 C20 1.536(8) . ?
C19 Si1 1.880(5) . ?
F19 P2 1.675(9) . ?
C18 Si1 1.863(5) . ?
F18 P2 1.808(13) . ?
P1 F3 1.505(4) . ?
P1 F2 1.564(6) . ?
P1 F1 1.637(4) . ?
S1 C69 1.732(9) . ?
S1 C71 1.759(10) . ?
Pd1 N1 2.022(4) . ?
Si1 C30 1.876(5) . ?
Si1 C25 1.892(5) . ?
C20 C21 1.507(8) . ?
F20 P2 1.464(11) . ?
C25 C29 1.388(6) . ?
C25 C26 1.402(6) . ?
C24 C23 1.560(8) . ?
C23 C22 1.548(11) . ?
C22 C21 1.552(10) . ?
O21 S2 1.513(4) . ?
C26 C27 1.362(7) . ?
C27 C28 1.375(7) . ?
C29 N3 1.331(5) . ?
C28 N3 1.353(6) . ?
Si2 C52 1.874(5) . ?
Si2 C53 1.875(5) . ?
Si2 C59 1.881(5) . ?
Si2 C64 1.883(5) . ?
S2 C037 1.755(8) . ?
S2 C70 1.820(10) . ?
Pd2 N2 2.017(4) . ?
Pd2 N3 2.035(3) . ?
C2 C3 1.559(7) . ?
C30 C34 1.368(7) . ?
C30 C31 1.424(7) . ?
C33 C32 1.371(8) . ?
C32 C31 1.370(8) . ?
C36 C41 1.520(7) . ?
C36 C37 1.552(7) . ?
C37 C38 1.507(7) . ?
C38 C39 1.541(8) . ?
C39 C40 1.523(9) . ?
C40 C41 1.526(7) . ?
C42 C43 1.395(7) . ?
C42 C46 1.402(7) . ?
C43 C44 1.377(7) . ?
C44 C45 1.378(7) . ?
C47 C51 1.381(6) . ?
C47 C48 1.384(7) . ?
C48 C49 1.370(8) . ?
C49 C50 1.370(7) . ?
C53 C58 1.545(7) . ?
C53 C54 1.548(7) . ?
C54 C55 1.522(7) . ?
C55 C56 1.527(8) . ?
C56 C57 1.492(9) . ?
C57 C58 1.505(8) . ?
C59 C60 1.385(6) . ?
C59 C63 1.390(6) . ?
C60 C61 1.377(7) . ?
C61 C62 1.389(7) . ?
C64 C68 1.380(6) . ?
C64 C65 1.395(7) . ?
C65 C66 1.371(8) . ?
C66 C67 1.382(7) . ?
